data_1527488
loop_
_publ_author_name
'Hauge, S.'

_publ_section_title
;
 The crystal structure of rubidium triselenocyanate hemihydrate
;
_journal_name_full 'Acta Chemica Scandinavica (1-27,1973-42,1988)'
_journal_page_first 3103
_journal_page_last 3110
_journal_volume 25
_journal_year 1971
_chemical_formula_sum 'C3 H N3 O0.5 Rb Se3'
_chemical_name_systematic 'Rb (Se C N)3 (H2 O)0.5'
_space_group_IT_number 42
_symmetry_space_group_name_Hall 'F -2 -2'
_symmetry_space_group_name_H-M 'F m 2 m'
_cell_angle_alpha 90
_cell_angle_beta 90
_cell_angle_gamma 90
_cell_formula_units_Z 8
_cell_length_a 16.71
_cell_length_b 4.833
_cell_length_c 22.808
_cell_volume 1841.961
_citation_journal_id_ASTM ACSAA4
_cod_data_source_file Hauge_ACSAA4_1971_1221.cif
_cod_data_source_block C3H1N3O0.5Rb1Se3
_cod_original_sg_symbol_Hall 'F 2 -2 (y,z,x)'
_cod_original_formula_sum 'C3 H1 N3 O0.5 Rb1 Se3'
_cod_database_code 1527488

loop_
_symmetry_equiv_pos_as_xyz
x,y,z
-x,y,-z
x,y,-z
-x,y,z
x+1/2,y+1/2,z
-x+1/2,y+1/2,-z
x+1/2,y+1/2,-z
-x+1/2,y+1/2,z
x,y+1/2,z+1/2
-x,y+1/2,-z+1/2
x,y+1/2,-z+1/2
-x,y+1/2,z+1/2
x+1/2,y,z+1/2
-x+1/2,y,-z+1/2
x+1/2,y,-z+1/2
-x+1/2,y,z+1/2

loop_
_atom_site_label
_atom_site_type_symbol
_atom_site_fract_x
_atom_site_fract_y
_atom_site_fract_z
_atom_site_occupancy
_atom_site_U_iso_or_equiv
Rb1 Rb+1 0.1434 0.2384 0 1 0.0
C1 C+2 0.1688 -0.165 0.123 1 0.0
Se1 Se 0.15892 0.0128 0.19247 1 0.0
Se2 Se 0 0 0.19401 1 0.0
N1 N-3 0.1768 -0.276 0.0778 1 0.0
N2 N-3 0 0.378 0.0905 1 0.0
O1 O-2 0 -0.147 0 1 0.0
C2 C+2 0 0.232 0.131 1 0.0
